data_1519538
loop_
_publ_author_name
'Matthews, Craig J.'
'Horton, Peter N.'
'Hursthouse, Michael B.'

_publ_section_title
;
 C24H24Cl2Cu2N10O12
;
_journal_name_full 'Crystal Structure Report Archive'
_journal_page_first 986
_journal_year 2003
_chemical_formula_sum 'C24 H24 Cl2 Cu2 N10 O12'
_chemical_formula_weight 842.51
_space_group_IT_number 2
_symmetry_cell_setting triclinic
_symmetry_space_group_name_Hall '-P 1'
_symmetry_space_group_name_H-M 'P -1'
_atom_sites_solution_hydrogens geom
_atom_sites_solution_primary direct
_atom_sites_solution_secondary difmap
_cell_angle_alpha 110.719(2)
_cell_angle_beta 109.620(2)
_cell_angle_gamma 102.964(2)
_cell_formula_units_Z 1
_cell_length_a 9.3024(5)
_cell_length_b 9.7983(6)
_cell_length_c 10.0972(6)
_cell_measurement_reflns_used 3108
_cell_measurement_temperature 120(2)
_cell_measurement_theta_max 27.485
_cell_measurement_theta_min 2.910
_cell_volume 746.81(8)
_computing_cell_refinement ' DENZO (Otwinowski & Minor, 1997) and COLLECT (Hooft, 1998)'
_computing_data_collection ' DENZO (Otwinowski and Minor, 1997)'
_computing_data_reduction ' DENZO (Otwinowski & Minor, 1997) and COLLECT (Hooft, 1998)'
_computing_molecular_graphics 'PLATON (Spek, 1990)'
_computing_structure_refinement 'SHELXL-97 (Sheldrick, 1997b)'
_computing_structure_solution 'SHELXS-97 (Sheldrick, 1997a)'
_diffrn_ambient_temperature 120(2)
_diffrn_detector_area_resol_mean 9.091
_diffrn_measured_fraction_theta_full 0.981
_diffrn_measured_fraction_theta_max 0.981
_diffrn_measurement_device_type 'Nonius KappaCCD Area Detector'
_diffrn_measurement_method '\f and \w scans to fill Ewald Sphere'
_diffrn_radiation_monochromator graphite
_diffrn_radiation_source 'Nonius FR591 rotating anode'
_diffrn_radiation_type MoK\a
_diffrn_radiation_wavelength 0.71073
_diffrn_reflns_av_R_equivalents 0.0549
_diffrn_reflns_av_sigmaI/netI 0.0629
_diffrn_reflns_limit_h_max 12
_diffrn_reflns_limit_h_min -11
_diffrn_reflns_limit_k_max 12
_diffrn_reflns_limit_k_min -12
_diffrn_reflns_limit_l_max 13
_diffrn_reflns_limit_l_min -12
_diffrn_reflns_number 12263
_diffrn_reflns_theta_full 27.43
_diffrn_reflns_theta_max 27.43
_diffrn_reflns_theta_min 3.64
_exptl_absorpt_coefficient_mu 1.686
_exptl_absorpt_correction_T_max 0.8233
_exptl_absorpt_correction_T_min 0.7291
_exptl_absorpt_correction_type multi-scan
_exptl_absorpt_process_details 'SORTAV Blessing (1997)'
_exptl_crystal_colour Blue
_exptl_crystal_density_diffrn 1.873
_exptl_crystal_density_method 'not measured'
_exptl_crystal_description Block
_exptl_crystal_F_000 426
_exptl_crystal_size_max 0.20
_exptl_crystal_size_mid 0.18
_exptl_crystal_size_min 0.12
_refine_diff_density_max 0.779
_refine_diff_density_min -0.899
_refine_diff_density_rms 0.104
_refine_ls_extinction_coef 0.030(4)
_refine_ls_extinction_expression Fc^*^=kFc[1+0.001xFc^2^\l^3^/sin(2\q)]^-1/4^
_refine_ls_extinction_method SHELXL
_refine_ls_goodness_of_fit_ref 1.036
_refine_ls_hydrogen_treatment mixed
_refine_ls_matrix_type full
_refine_ls_number_parameters 239
_refine_ls_number_reflns 3346
_refine_ls_number_restraints 6
_refine_ls_restrained_S_all 1.035
_refine_ls_R_factor_all 0.0841
_refine_ls_R_factor_gt 0.0532
_refine_ls_shift/su_max 0.000
_refine_ls_shift/su_mean 0.000
_refine_ls_structure_factor_coef Fsqd
_refine_ls_weighting_details 'calc w=1/[\s^2^(Fo^2^)+(0.0627P)^2^+1.6883P] where P=(Fo^2^+2Fc^2^)/3'
_refine_ls_weighting_scheme calc
_refine_ls_wR_factor_gt 0.1325
_refine_ls_wR_factor_ref 0.1470
_reflns_number_gt 2394
_reflns_number_total 3346
_reflns_threshold_expression >2sigma(I)
_cod_data_source_file eCrystal-986.cif
_cod_data_source_block s92
_cod_depositor_comments
;
Citation :
Matthews, Craig J. and Horton, Peter N. and Hursthouse, Michael B. (2003) 
University of Southampton, Crystal Structure Report Archive. 
(doi:10.5258/ecrystals/986)

More at:
http://ecrystals.chem.soton.ac.uk/986/

The following automatic conversions were performed:

'_symmetry_cell_setting' value 'Triclinic' changed to 'triclinic'
according to the built-in table from CIF Core dictionary named
'cif_core.dic' version 2.4.1 from 2010-06-29.

Automatic conversion script
Id: cif_fix_values 3271 2015-04-21 07:52:19Z andrius 
;
_cod_original_sg_symbol_H-M P-1
_cod_database_code 1519538

loop_
_symmetry_equiv_pos_as_xyz
'x, y, z'
'-x, -y, -z'

loop_
_atom_site_label
_atom_site_type_symbol
_atom_site_fract_x
_atom_site_fract_y
_atom_site_fract_z
_atom_site_U_iso_or_equiv
_atom_site_adp_type
_atom_site_occupancy
_atom_site_symmetry_multiplicity
_atom_site_calc_flag
_atom_site_refinement_flags
_atom_site_disorder_assembly
_atom_site_disorder_group
C1 C 0.3095(6) 0.5736(6) 0.2998(5) 0.0328(10) Uani 1 1 d . . .
H1 H 0.4202 0.5801 0.3405 0.039 Uiso 1 1 calc R . .
C2 C 0.2830(6) 0.7120(6) 0.3408(5) 0.0340(10) Uani 1 1 d . . .
H2 H 0.3740 0.8116 0.4063 0.041 Uiso 1 1 calc R . .
C3 C 0.1228(6) 0.7044(6) 0.2858(5) 0.0344(10) Uani 1 1 d . . .
H3 H 0.1018 0.7985 0.3141 0.041 Uiso 1 1 calc R . .
C4 C -0.0067(5) 0.5581(5) 0.1889(5) 0.0324(10) Uani 1 1 d . . .
H4 H -0.1181 0.5501 0.1497 0.039 Uiso 1 1 calc R . .
C5 C 0.0278(5) 0.4238(5) 0.1501(5) 0.0303(9) Uani 1 1 d . . .
C6 C -0.0970(5) 0.2630(5) 0.0510(6) 0.0314(10) Uani 1 1 d . . .
C7 C -0.3029(5) 0.0484(5) -0.0884(5) 0.0301(10) Uani 1 1 d . . .
C8 C -0.4613(5) -0.0860(5) -0.1807(5) 0.0302(9) Uani 1 1 d . . .
C9 C -0.6141(5) -0.0756(6) -0.2335(5) 0.0351(10) Uani 1 1 d . . .
H9 H -0.6214 0.0244 -0.2126 0.042 Uiso 1 1 calc R . .
C10 C -0.7567(6) -0.2126(7) -0.3172(6) 0.0418(12) Uani 1 1 d . . .
H10 H -0.8627 -0.2079 -0.3560 0.050 Uiso 1 1 calc R . .
C11 C -0.7424(6) -0.3558(6) -0.3434(5) 0.0366(11) Uani 1 1 d . . .
H11 H -0.8380 -0.4514 -0.3998 0.044 Uiso 1 1 calc R . .
C12 C -0.5854(5) -0.3566(6) -0.2856(5) 0.0334(10) Uani 1 1 d . . .
H12 H -0.5758 -0.4551 -0.3015 0.040 Uiso 1 1 calc R . .
N1 N 0.1866(4) 0.4303(4) 0.2055(4) 0.0297(8) Uani 1 1 d . . .
N2 N -0.0383(5) 0.1493(5) 0.0359(6) 0.0394(10) Uani 1 1 d . . .
N3 N -0.1705(4) 0.0109(5) -0.0537(5) 0.0366(9) Uani 1 1 d . . .
N4 N -0.2632(4) 0.2060(4) -0.0245(4) 0.0296(8) Uani 1 1 d . . .
N5 N -0.4474(4) -0.2275(4) -0.2091(4) 0.0298(8) Uani 1 1 d . . .
O1 O 0.2125(4) 0.2285(4) -0.0874(4) 0.0361(7) Uani 1 1 d D . .
Cu1 Cu 0.20073(6) 0.20925(7) 0.12291(8) 0.0381(3) Uani 1 1 d . . .
H1A H 0.309(2) 0.253(6) -0.078(6) 0.057 Uiso 1 1 d D . .
H1B H 0.149(4) 0.156(5) -0.180(3) 0.057 Uiso 1 1 d D . .
O21 O -0.1649(5) -0.2643(5) -0.5943(5) 0.0597(11) Uani 1 1 d . . .
O22 O -0.2805(5) -0.2757(4) -0.4256(4) 0.0508(9) Uani 1 1 d . . .
O23 O -0.3042(5) -0.0999(5) -0.5303(5) 0.0623(11) Uani 1 1 d . . .
O24 O -0.0474(4) -0.0533(4) -0.3375(4) 0.0518(10) Uani 1 1 d . . .
Cl21 Cl -0.19916(12) -0.17256(13) -0.47204(12) 0.0307(3) Uani 1 1 d . . .
O1W O -0.5023(5) -0.3525(7) -0.9096(6) 0.0700(14) Uani 1 1 d D . .
H1WA H -0.575(7) -0.321(8) -0.947(7) 0.105 Uiso 1 1 d D . .
H1WB H -0.457(9) -0.299(8) -0.8104(15) 0.105 Uiso 1 1 d D . .

loop_
_atom_site_aniso_label
_atom_site_aniso_U_11
_atom_site_aniso_U_22
_atom_site_aniso_U_33
_atom_site_aniso_U_23
_atom_site_aniso_U_13
_atom_site_aniso_U_12
C1 0.031(2) 0.045(3) 0.040(2) 0.026(2) 0.022(2) 0.024(2)
C2 0.037(2) 0.041(3) 0.033(2) 0.018(2) 0.021(2) 0.021(2)
C3 0.041(3) 0.043(3) 0.037(2) 0.023(2) 0.023(2) 0.029(2)
C4 0.033(2) 0.043(3) 0.041(2) 0.025(2) 0.024(2) 0.028(2)
C5 0.032(2) 0.044(3) 0.041(2) 0.030(2) 0.026(2) 0.026(2)
C6 0.033(2) 0.042(2) 0.052(3) 0.035(2) 0.031(2) 0.029(2)
C7 0.028(2) 0.047(3) 0.041(2) 0.033(2) 0.023(2) 0.026(2)
C8 0.030(2) 0.045(3) 0.031(2) 0.024(2) 0.0182(19) 0.024(2)
C9 0.031(2) 0.053(3) 0.030(2) 0.020(2) 0.015(2) 0.028(2)
C10 0.026(2) 0.068(3) 0.034(2) 0.022(2) 0.011(2) 0.029(2)
C11 0.028(2) 0.051(3) 0.030(2) 0.013(2) 0.0132(19) 0.021(2)
C12 0.027(2) 0.047(3) 0.035(2) 0.021(2) 0.0165(19) 0.022(2)
N1 0.0298(19) 0.040(2) 0.042(2) 0.0290(18) 0.0237(17) 0.0248(18)
N2 0.0283(19) 0.042(2) 0.080(3) 0.045(2) 0.034(2) 0.0257(18)
N3 0.0243(19) 0.042(2) 0.069(3) 0.040(2) 0.0272(19) 0.0229(18)
N4 0.0291(18) 0.045(2) 0.038(2) 0.0288(18) 0.0215(16) 0.0276(17)
N5 0.0247(18) 0.044(2) 0.0359(19) 0.0235(18) 0.0191(16) 0.0221(17)
O1 0.0311(16) 0.0363(18) 0.0313(16) 0.0100(14) 0.0085(14) 0.0156(15)
Cu1 0.0244(3) 0.0409(4) 0.0752(5) 0.0410(3) 0.0292(3) 0.0235(3)
O21 0.068(3) 0.063(2) 0.055(2) 0.016(2) 0.041(2) 0.034(2)
O22 0.060(2) 0.044(2) 0.047(2) 0.0203(17) 0.0281(19) 0.0142(18)
O23 0.046(2) 0.071(3) 0.070(3) 0.037(2) 0.011(2) 0.041(2)
O24 0.0332(18) 0.0362(19) 0.053(2) 0.0075(17) 0.0009(16) 0.0093(16)
Cl21 0.0254(5) 0.0378(6) 0.0291(5) 0.0144(5) 0.0108(4) 0.0172(5)
O1W 0.055(3) 0.132(4) 0.102(4) 0.094(4) 0.056(3) 0.072(3)

loop_
_atom_type_symbol
_atom_type_description
_atom_type_scat_dispersion_real
_atom_type_scat_dispersion_imag
_atom_type_scat_source
C C 0.0033 0.0016 'International Tables Vol C Tables 4.2.6.8 and 6.1.1.4'
H H 0.0000 0.0000 'International Tables Vol C Tables 4.2.6.8 and 6.1.1.4'
N N 0.0061 0.0033 'International Tables Vol C Tables 4.2.6.8 and 6.1.1.4'
O O 0.0106 0.0060 'International Tables Vol C Tables 4.2.6.8 and 6.1.1.4'
Cl Cl 0.1484 0.1585 'International Tables Vol C Tables 4.2.6.8 and 6.1.1.4'
Cu Cu 0.3201 1.2651 'International Tables Vol C Tables 4.2.6.8 and 6.1.1.4'

loop_
_geom_angle_atom_site_label_1
_geom_angle_atom_site_label_2
_geom_angle_atom_site_label_3
_geom_angle
_geom_angle_site_symmetry_1
_geom_angle_site_symmetry_3
N1 C1 C2 123.1(4) . .
N1 C1 H1 118.5 . .
C2 C1 H1 118.5 . .
C1 C2 C3 119.1(4) . .
C1 C2 H2 120.4 . .
C3 C2 H2 120.4 . .
C2 C3 C4 119.1(4) . .
C2 C3 H3 120.4 . .
C4 C3 H3 120.4 . .
C5 C4 C3 119.0(4) . .
C5 C4 H4 120.5 . .
C3 C4 H4 120.5 . .
N1 C5 C4 122.2(4) . .
N1 C5 C6 113.3(4) . .
C4 C5 C6 124.5(4) . .
N2 C6 N4 112.8(4) . .
N2 C6 C5 115.1(4) . .
N4 C6 C5 132.0(4) . .
N3 C7 N4 112.9(4) . .
N3 C7 C8 114.8(4) . .
N4 C7 C8 132.2(4) . .
N5 C8 C9 121.5(4) . .
N5 C8 C7 113.6(3) . .
C9 C8 C7 124.8(4) . .
C8 C9 C10 119.3(4) . .
C8 C9 H9 120.3 . .
C10 C9 H9 120.3 . .
C11 C10 C9 119.0(4) . .
C11 C10 H10 120.5 . .
C9 C10 H10 120.5 . .
C10 C11 C12 118.3(5) . .
C10 C11 H11 120.8 . .
C12 C11 H11 120.8 . .
N5 C12 C11 123.5(4) . .
N5 C12 H12 118.2 . .
C11 C12 H12 118.2 . .
C1 N1 C5 117.4(4) . .
C1 N1 Cu1 129.0(3) . .
C5 N1 Cu1 113.6(3) . .
C6 N2 N3 106.6(3) . .
C6 N2 Cu1 118.6(3) . .
N3 N2 Cu1 134.6(3) . .
C7 N3 N2 105.8(4) . .
C7 N3 Cu1 119.5(3) . 2
N2 N3 Cu1 134.5(3) . 2
C6 N4 C7 101.8(3) . .
C12 N5 C8 118.2(4) . .
C12 N5 Cu1 128.4(3) . 2
C8 N5 Cu1 113.4(3) . 2
Cu1 O1 H1A 113(4) . .
Cu1 O1 H1B 121(4) . .
H1A O1 H1B 107.5(17) . .
N3 Cu1 N2 90.41(15) 2 .
N3 Cu1 N1 167.00(14) 2 .
N2 Cu1 N1 78.88(15) . .
N3 Cu1 N5 78.51(15) 2 2
N2 Cu1 N5 168.68(15) . 2
N1 Cu1 N5 111.78(14) . 2
N3 Cu1 O1 98.47(15) 2 .
N2 Cu1 O1 94.14(15) . .
N1 Cu1 O1 89.71(13) . .
N5 Cu1 O1 89.82(13) 2 .
O23 Cl21 O21 109.8(3) . .
O23 Cl21 O22 109.5(3) . .
O21 Cl21 O22 108.5(2) . .
O23 Cl21 O24 109.8(2) . .
O21 Cl21 O24 109.8(2) . .
O22 Cl21 O24 109.3(2) . .
H1WA O1W H1WB 107.3(18) . .

loop_
_geom_bond_atom_site_label_1
_geom_bond_atom_site_label_2
_geom_bond_distance
_geom_bond_site_symmetry_2
C1 N1 1.337(6) .
C1 C2 1.376(6) .
C1 H1 0.9500 .
C2 C3 1.378(6) .
C2 H2 0.9500 .
C3 C4 1.380(7) .
C3 H3 0.9500 .
C4 C5 1.377(6) .
C4 H4 0.9500 .
C5 N1 1.369(5) .
C5 C6 1.455(7) .
C6 N2 1.330(5) .
C6 N4 1.343(5) .
C7 N3 1.334(5) .
C7 N4 1.347(6) .
C7 C8 1.454(6) .
C8 N5 1.358(6) .
C8 C9 1.382(6) .
C9 C10 1.385(7) .
C9 H9 0.9500 .
C10 C11 1.379(7) .
C10 H10 0.9500 .
C11 C12 1.382(6) .
C11 H11 0.9500 .
C12 N5 1.327(6) .
C12 H12 0.9500 .
N1 Cu1 2.081(4) .
N2 N3 1.344(6) .
N2 Cu1 1.949(4) .
N3 Cu1 1.936(4) 2
N5 Cu1 2.102(3) 2
O1 Cu1 2.233(3) .
O1 H1A 0.837(10) .
O1 H1B 0.837(10) .
Cu1 N3 1.936(4) 2
Cu1 N5 2.102(3) 2
O21 Cl21 1.429(4) .
O22 Cl21 1.430(4) .
O23 Cl21 1.425(4) .
O24 Cl21 1.433(3) .
O1W H1WA 0.840(10) .
O1W H1WB 0.838(10) .

loop_
_geom_hbond_atom_site_label_D
_geom_hbond_atom_site_label_H
_geom_hbond_atom_site_label_A
_geom_hbond_distance_DH
_geom_hbond_distance_HA
_geom_hbond_distance_DA
_geom_hbond_angle_DHA
_geom_hbond_site_symmetry_A
O1 H1A O1W 0.837(10) 1.91(2) 2.712(5) 160(6) 2_554
O1 H1B O24 0.837(10) 2.03(3) 2.796(4) 152(5) .
O1W H1WA N4 0.840(10) 2.08(2) 2.894(5) 165(6) 2_454
O1W H1WB O23 0.838(10) 2.45(2) 3.271(7) 168(8) .
